data_2008087
loop_
_publ_author_name
'Zachara, Janusz'
'Zimniak, Andrzej'

_publ_section_title
;
 A new polymorph of a carbonyliron complex from
 tetraphenylhexapentaene:
 bis(\m~3~,\h^2^,\s^2^-diphenylallenylidene)octacarbonyltriiron
;
_journal_issue 1
_journal_name_full 'Acta Crystallographica Section C'
_journal_page_first 58
_journal_page_last 60
_journal_paper_doi 10.1107/S010827019801107X
_journal_volume 55
_journal_year 1999
_chemical_formula_iupac '[Fe3 (C15 H10)2 (CO)8]'
_chemical_formula_moiety 'C38 H20 Fe3 O8'
_chemical_formula_structural 'Fe3 (C15 H10)2 (CO)8'
_chemical_formula_sum 'C38 H20 Fe3 O8'
_chemical_formula_weight 772.09
_chemical_melting_point 444
_chemical_name_systematic
;
octacarbonyl-1\k^3^C,2\k^3^C,3\k^2^C-bis(\m~3~-3,3-diphenylallenylidene
-1:2\k^2^C^1^:3(1,2-\h^2^))-triangulo-triiron(0)(3 Fe--Fe)
;
_space_group_IT_number 14
_symmetry_cell_setting monoclinic
_symmetry_space_group_name_Hall '-P 2ybc'
_symmetry_space_group_name_H-M 'P 1 21/c 1'
_audit_creation_method SHELXL-97
_cell_angle_alpha 90.00
_cell_angle_beta 99.313(13)
_cell_angle_gamma 90.00
_cell_formula_units_Z 4
_cell_length_a 17.174(3)
_cell_length_b 8.9483(16)
_cell_length_c 22.132(4)
_cell_measurement_reflns_used 25
_cell_measurement_temperature 293(2)
_cell_measurement_theta_max 17.30
_cell_measurement_theta_min 7.75
_cell_volume 3356.4(10)
_computing_cell_refinement 'P3/P4-PC Diffractometer Program'
_computing_data_collection 'P3/P4-PC Diffractometer Program (Siemens, 1991a)'
_computing_data_reduction 'XDISK (Siemens, 1991b)'
_computing_molecular_graphics 'ORTEPIII (Burnett & Johnson, 1996)'
_computing_publication_material 'SHELXL97 and PARST96 (Nardelli, 1995)'
_computing_structure_refinement 'SHELXL97 (Sheldrick, 1997)'
_computing_structure_solution 'SHELXS86 (Sheldrick, 1990)'
_diffrn_ambient_temperature 293(2)
_diffrn_measured_fraction_theta_full 0.980
_diffrn_measured_fraction_theta_max 0.980
_diffrn_measurement_device 'Siemens P3'
_diffrn_measurement_method 'profile data from \w--2\q'
_diffrn_radiation_monochromator graphite
_diffrn_radiation_source 'fine-focus sealed tube'
_diffrn_radiation_type MoK\a
_diffrn_radiation_wavelength 0.71073
_diffrn_reflns_av_R_equivalents 0.022
_diffrn_reflns_av_sigmaI/netI 0.0186
_diffrn_reflns_limit_h_max 20
_diffrn_reflns_limit_h_min 0
_diffrn_reflns_limit_k_max 10
_diffrn_reflns_limit_k_min 0
_diffrn_reflns_limit_l_max 26
_diffrn_reflns_limit_l_min -26
_diffrn_reflns_number 6040
_diffrn_reflns_theta_full 25.0
_diffrn_reflns_theta_max 25.0
_diffrn_reflns_theta_min 2.0
_diffrn_standards_decay_% 0.0
_diffrn_standards_interval_count 70
_diffrn_standards_number 2
_exptl_absorpt_coefficient_mu 1.332
_exptl_absorpt_correction_T_max 0.819
_exptl_absorpt_correction_T_min 0.633
_exptl_absorpt_correction_type '\y scan'
_exptl_absorpt_process_details
;
 Ellipsoid correction - XEMP (Siemens, 1990)
;
_exptl_crystal_colour 'dark red'
_exptl_crystal_density_diffrn 1.528
_exptl_crystal_density_method 'not measured'
_exptl_crystal_description prismatic
_exptl_crystal_F_000 1560
_exptl_crystal_size_max 0.30
_exptl_crystal_size_mid 0.25
_exptl_crystal_size_min 0.15
_refine_diff_density_max 0.255
_refine_diff_density_min -0.233
_refine_ls_extinction_coef 0.0077(3)
_refine_ls_extinction_method SHELXL97
_refine_ls_goodness_of_fit_all 1.033
_refine_ls_goodness_of_fit_ref 1.033
_refine_ls_hydrogen_treatment refU
_refine_ls_matrix_type full
_refine_ls_number_parameters 463
_refine_ls_number_reflns 5841
_refine_ls_number_restraints 0
_refine_ls_restrained_S_all 1.033
_refine_ls_R_factor_all 0.037
_refine_ls_R_factor_gt 0.029
_refine_ls_shift/su_max 0.001
_refine_ls_shift/su_mean 0.000
_refine_ls_structure_factor_coef Fsqd
_refine_ls_weighting_details 'calc w = 1/[\s^2^(F~o~^2^)+(0.0412P)^2^+0.9826P] where P=(F~o~^2^+2F~c~^2^)/3'
_refine_ls_weighting_scheme calc
_refine_ls_wR_factor_all 0.074
_refine_ls_wR_factor_obs 0.071
_refine_ls_wR_factor_ref 0.074
_reflns_number_gt 4932
_reflns_number_total 5841
_reflns_threshold_expression I>2\s(I)
_cod_data_source_file jz1302.cif
_cod_data_source_block 4aza
_cod_original_sg_symbol_H-M 'P 21/c'
_cod_database_code 2008087
_cod_database_fobs_code 2008087

loop_
_symmetry_equiv_pos_as_xyz
'x, y, z'
'-x, y+1/2, -z+1/2'
'-x, -y, -z'
'x, -y-1/2, z-1/2'

loop_
_atom_site_label
_atom_site_fract_x
_atom_site_fract_y
_atom_site_fract_z
_atom_site_U_iso_or_equiv
_atom_site_adp_type
_atom_site_calc_flag
_atom_site_refinement_flags
_atom_site_occupancy
_atom_site_disorder_assembly
_atom_site_disorder_group
_atom_site_type_symbol
Fe1 0.245613(17) 0.35949(3) 0.379025(13) 0.03678(10) Uani d . 1 . . Fe
Fe2 0.326111(17) 0.39011(4) 0.484419(13) 0.03771(10) Uani d . 1 . . Fe
Fe3 0.324702(18) 0.14089(4) 0.430547(13) 0.03856(10) Uani d . 1 . . Fe
C1A 0.20700(14) 0.5443(3) 0.37713(11) 0.0523(6) Uani d . 1 . . C
O1A 0.18300(15) 0.6627(2) 0.37694(11) 0.0866(7) Uani d . 1 . . O
C1B 0.19837(14) 0.3134(3) 0.30161(11) 0.0518(6) Uani d . 1 . . C
O1B 0.17161(13) 0.2879(3) 0.25308(8) 0.0835(7) Uani d . 1 . . O
C2A 0.25717(15) 0.4811(3) 0.52616(12) 0.0570(7) Uani d . 1 . . C
O2A 0.21262(12) 0.5404(3) 0.55011(11) 0.0949(8) Uani d . 1 . . O
C2B 0.38893(14) 0.3078(3) 0.54924(11) 0.0490(6) Uani d . 1 . . C
O2B 0.42831(13) 0.2548(2) 0.58901(8) 0.0742(6) Uani d . 1 . . O
C2C 0.38535(16) 0.5549(3) 0.48051(12) 0.0579(7) Uani d . 1 . . C
O2C 0.42217(16) 0.6581(3) 0.47685(12) 0.0990(8) Uani d . 1 . . O
C3A 0.42616(16) 0.0816(3) 0.43091(14) 0.0613(7) Uani d . 1 . . C
O3A 0.48946(13) 0.0481(3) 0.43016(14) 0.1033(9) Uani d . 1 . . O
C3B 0.28373(15) 0.0489(3) 0.36212(12) 0.0562(6) Uani d . 1 . . C
O3B 0.25772(14) -0.0156(3) 0.31929(10) 0.0915(7) Uani d . 1 . . O
C3C 0.30152(17) -0.0128(3) 0.47857(13) 0.0615(7) Uani d . 1 . . C
O3C 0.28590(18) -0.1115(3) 0.50526(12) 0.1049(9) Uani d . 1 . . O
C1 0.23845(12) 0.2547(2) 0.45505(9) 0.0374(5) Uani d . 1 . . C
C2 0.16194(12) 0.2739(2) 0.43207(9) 0.0388(5) Uani d . 1 . . C
C3 0.08459(12) 0.2758(2) 0.43291(9) 0.0374(5) Uani d . 1 . . C
C11 0.05092(13) 0.2273(2) 0.48743(10) 0.0394(5) Uani d . 1 . . C
C12 0.09841(16) 0.1924(3) 0.54250(11) 0.0537(6) Uani d . 1 . . C
H12 0.1530 0.1981 0.5455 0.056(7) Uiso calc R 1 . . H
C13 0.0659(2) 0.1494(3) 0.59283(12) 0.0658(8) Uani d . 1 . . C
H13 0.0985 0.1264 0.6294 0.099(12) Uiso calc R 1 . . H
C14 -0.0148(2) 0.1404(3) 0.58912(14) 0.0699(8) Uani d . 1 . . C
H14 -0.0368 0.1119 0.6231 0.088(10) Uiso calc R 1 . . H
C15 -0.06191(18) 0.1734(4) 0.53555(14) 0.0683(8) Uani d . 1 . . C
H15 -0.1164 0.1671 0.5329 0.094(11) Uiso calc R 1 . . H
C16 -0.02982(14) 0.2163(3) 0.48499(12) 0.0515(6) Uani d . 1 . . C
H16 -0.0631 0.2383 0.4486 0.049(7) Uiso calc R 1 . . H
C21 0.03005(12) 0.3261(3) 0.37746(10) 0.0398(5) Uani d . 1 . . C
C22 0.02019(14) 0.2415(3) 0.32484(11) 0.0539(6) Uani d . 1 . . C
H22 0.0479 0.1523 0.3243 0.056(7) Uiso calc R 1 . . H
C23 -0.03001(16) 0.2863(4) 0.27282(12) 0.0668(8) Uani d . 1 . . C
H23 -0.0362 0.2274 0.2377 0.085(10) Uiso calc R 1 . . H
C24 -0.07048(17) 0.4171(4) 0.27321(15) 0.0730(9) Uani d . 1 . . C
H24 -0.1037 0.4487 0.2381 0.079(9) Uiso calc R 1 . . H
C25 -0.06212(19) 0.5016(4) 0.32507(17) 0.0822(10) Uani d . 1 . . C
H25 -0.0906 0.5899 0.3253 0.100(12) Uiso calc R 1 . . H
C26 -0.01201(16) 0.4580(3) 0.37721(14) 0.0640(7) Uani d . 1 . . C
H26 -0.0065 0.5172 0.4122 0.078(10) Uiso calc R 1 . . H
C4 0.35810(12) 0.3381(2) 0.40672(9) 0.0378(5) Uani d . 1 . . C
C5 0.35692(12) 0.4055(2) 0.35271(10) 0.0399(5) Uani d . 1 . . C
C6 0.38736(12) 0.4596(2) 0.30520(10) 0.0398(5) Uani d . 1 . . C
C31 0.47417(13) 0.4641(2) 0.30578(10) 0.0402(5) Uani d . 1 . . C
C32 0.52593(13) 0.3791(3) 0.34670(11) 0.0471(5) Uani d . 1 . . C
H32 0.5063 0.3185 0.3749 0.062(8) Uiso calc R 1 . . H
C33 0.60580(15) 0.3833(3) 0.34620(13) 0.0587(7) Uani d . 1 . . C
H33 0.6395 0.3249 0.3737 0.062(8) Uiso calc R 1 . . H
C34 0.63598(15) 0.4727(3) 0.30554(14) 0.0634(7) Uani d . 1 . . C
H34 0.6901 0.4752 0.3052 0.081(9) Uiso calc R 1 . . H
C35 0.58589(16) 0.5584(3) 0.26531(14) 0.0653(7) Uani d . 1 . . C
H35 0.6062 0.6197 0.2377 0.071(9) Uiso calc R 1 . . H
C36 0.50533(15) 0.5547(3) 0.26520(12) 0.0548(6) Uani d . 1 . . C
H36 0.4720 0.6136 0.2376 0.070(9) Uiso calc R 1 . . H
C41 0.33431(13) 0.5115(3) 0.24925(10) 0.0426(5) Uani d . 1 . . C
C42 0.33527(17) 0.4391(3) 0.19404(11) 0.0597(7) Uani d . 1 . . C
H42 0.3715 0.3627 0.1919 0.089(11) Uiso calc R 1 . . H
C43 0.28348(19) 0.4784(4) 0.14242(15) 0.0780(9) Uani d . 1 . . C
H43 0.2841 0.4267 0.1060 0.114(13) Uiso calc R 1 . . H
C44 0.23173(18) 0.5912(4) 0.14402(16) 0.0780(9) Uani d . 1 . . C
H44 0.1971 0.6172 0.1088 0.080(10) Uiso calc R 1 . . H
C45 0.23029(16) 0.6665(4) 0.19690(17) 0.0760(10) Uani d . 1 . . C
H45 0.1948 0.7446 0.1978 0.097(11) Uiso calc R 1 . . H
C46 0.28184(15) 0.6276(3) 0.25004(14) 0.0585(7) Uani d . 1 . . C
H46 0.2807 0.6804 0.2861 0.048(7) Uiso calc R 1 . . H

loop_
_atom_site_aniso_label
_atom_site_aniso_U_11
_atom_site_aniso_U_22
_atom_site_aniso_U_33
_atom_site_aniso_U_12
_atom_site_aniso_U_13
_atom_site_aniso_U_23
Fe1 0.03113(16) 0.04529(19) 0.03377(16) -0.00044(13) 0.00475(12) -0.00022(13)
Fe2 0.03332(16) 0.04528(19) 0.03437(16) -0.00148(13) 0.00497(12) -0.00665(13)
Fe3 0.03625(17) 0.04162(19) 0.03756(17) 0.00253(13) 0.00521(12) -0.00309(13)
C1A 0.0465(13) 0.0619(17) 0.0520(14) 0.0064(13) 0.0189(11) 0.0038(12)
O1A 0.1013(17) 0.0649(14) 0.1030(17) 0.0326(13) 0.0453(14) 0.0127(12)
C1B 0.0465(13) 0.0630(16) 0.0457(14) -0.0113(12) 0.0065(11) 0.0029(12)
O1B 0.0855(14) 0.1176(18) 0.0416(10) -0.0402(14) -0.0071(10) -0.0033(11)
C2A 0.0439(13) 0.0684(17) 0.0588(15) -0.0037(13) 0.0086(12) -0.0208(14)
O2A 0.0657(13) 0.1145(19) 0.1105(18) 0.0063(13) 0.0326(13) -0.0517(16)
C2B 0.0489(13) 0.0537(14) 0.0436(13) -0.0035(12) 0.0052(11) -0.0086(12)
O2B 0.0839(14) 0.0805(14) 0.0511(11) 0.0135(12) -0.0102(10) 0.0035(10)
C2C 0.0607(16) 0.0582(16) 0.0569(15) -0.0104(14) 0.0157(12) -0.0128(13)
O2C 0.114(2) 0.0722(15) 0.118(2) -0.0427(15) 0.0428(16) -0.0183(14)
C3A 0.0494(15) 0.0516(15) 0.0835(19) 0.0111(13) 0.0123(13) 0.0097(14)
O3A 0.0549(13) 0.0867(17) 0.173(3) 0.0262(12) 0.0319(14) 0.0296(17)
C3B 0.0583(15) 0.0550(16) 0.0544(15) 0.0032(13) 0.0063(12) -0.0099(13)
O3B 0.1040(17) 0.0880(16) 0.0735(14) 0.0026(14) -0.0132(12) -0.0388(13)
C3C 0.0777(19) 0.0511(16) 0.0606(16) 0.0004(14) 0.0253(14) -0.0056(13)
O3C 0.162(3) 0.0642(14) 0.1049(19) -0.0060(15) 0.0696(19) 0.0169(14)
C1 0.0364(11) 0.0436(12) 0.0317(10) -0.0003(9) 0.0047(8) 0.0003(9)
C2 0.0388(11) 0.0428(12) 0.0352(11) -0.0017(10) 0.0069(9) -0.0022(9)
C3 0.0334(11) 0.0369(12) 0.0416(11) -0.0007(9) 0.0049(9) -0.0021(9)
C11 0.0423(12) 0.0348(11) 0.0421(11) 0.0010(9) 0.0103(9) -0.0039(9)
C12 0.0547(15) 0.0591(15) 0.0481(13) 0.0094(13) 0.0106(11) 0.0036(12)
C13 0.093(2) 0.0594(17) 0.0476(15) 0.0171(16) 0.0195(15) 0.0100(13)
C14 0.097(2) 0.0570(17) 0.0667(19) -0.0032(16) 0.0461(18) 0.0004(14)
C15 0.0614(18) 0.079(2) 0.0720(19) -0.0172(15) 0.0324(15) -0.0101(16)
C16 0.0445(13) 0.0587(15) 0.0530(14) -0.0071(12) 0.0128(11) -0.0050(12)
C21 0.0314(10) 0.0415(12) 0.0464(12) -0.0037(9) 0.0065(9) 0.0054(10)
C22 0.0457(13) 0.0660(17) 0.0482(14) 0.0064(12) 0.0018(11) -0.0005(13)
C23 0.0593(17) 0.091(2) 0.0468(15) -0.0052(16) -0.0013(12) 0.0044(15)
C24 0.0556(16) 0.088(2) 0.0684(19) -0.0052(16) -0.0095(14) 0.0359(18)
C25 0.078(2) 0.0571(19) 0.101(3) 0.0140(16) -0.0160(18) 0.0190(18)
C26 0.0630(17) 0.0491(15) 0.0741(19) 0.0095(13) -0.0060(14) 0.0013(14)
C4 0.0293(10) 0.0463(13) 0.0377(11) 0.0015(9) 0.0051(8) -0.0061(9)
C5 0.0349(11) 0.0437(12) 0.0411(11) -0.0008(9) 0.0066(9) -0.0063(10)
C6 0.0417(12) 0.0388(12) 0.0406(11) 0.0001(10) 0.0115(9) -0.0046(9)
C31 0.0416(12) 0.0405(12) 0.0399(11) -0.0015(10) 0.0113(9) -0.0069(10)
C32 0.0445(13) 0.0494(14) 0.0483(13) -0.0024(11) 0.0102(10) -0.0022(11)
C33 0.0461(14) 0.0642(17) 0.0640(16) 0.0069(13) 0.0032(12) -0.0040(14)
C34 0.0423(14) 0.0713(19) 0.0795(19) -0.0055(13) 0.0189(13) -0.0101(16)
C35 0.0543(16) 0.0703(18) 0.0765(19) -0.0072(14) 0.0263(14) 0.0075(16)
C36 0.0485(14) 0.0593(16) 0.0591(15) -0.0020(12) 0.0166(12) 0.0104(13)
C41 0.0380(11) 0.0449(13) 0.0461(12) -0.0015(10) 0.0106(9) 0.0048(10)
C42 0.0665(17) 0.0626(17) 0.0478(14) 0.0132(14) 0.0027(12) 0.0003(13)
C43 0.086(2) 0.083(2) 0.0581(18) 0.0055(19) -0.0104(15) 0.0041(17)
C44 0.0571(17) 0.094(2) 0.077(2) -0.0003(17) -0.0066(16) 0.0255(19)
C45 0.0463(15) 0.072(2) 0.113(3) 0.0192(15) 0.0249(16) 0.040(2)
C46 0.0569(15) 0.0535(15) 0.0714(17) 0.0078(13) 0.0293(13) 0.0114(14)

loop_
_atom_type_symbol
_atom_type_description
_atom_type_scat_dispersion_real
_atom_type_scat_dispersion_imag
_atom_type_scat_source
C C 0.0033 0.0016 'International Tables Vol C Tables 4.2.6.8 and 6.1.1.4'
H H 0.0000 0.0000 'International Tables Vol C Tables 4.2.6.8 and 6.1.1.4'
O O 0.0106 0.0060 'International Tables Vol C Tables 4.2.6.8 and 6.1.1.4'
Fe Fe 0.3463 0.8444 'International Tables Vol C Tables 4.2.6.8 and 6.1.1.4'

loop_
_geom_angle_atom_site_label_1
_geom_angle_atom_site_label_2
_geom_angle_atom_site_label_3
_geom_angle
_geom_angle_publ_flag
Fe2 Fe1 Fe3 59.789(15) yes
Fe1 Fe2 Fe3 60.440(13) yes
Fe1 Fe3 Fe2 59.770(17) yes
C1 Fe1 C4 83.02(9) yes
C2 Fe1 C5 158.91(8) yes
C1A Fe1 C1B 94.64(12) yes
C1A Fe1 Fe2 93.85(8) yes
C1B Fe1 Fe3 111.83(9) yes
Fe1 C1 Fe2 80.58(8) yes
Fe3 C1 Fe2 80.65(8) yes
C2 C1 Fe3 134.81(16) yes
C5 C4 Fe3 133.34(17) yes
C2 C1 Fe2 134.40(18) yes
C5 C4 Fe2 135.86(17) yes
C1 C2 C3 156.2(2) yes
C4 C5 C6 156.2(2) yes
C1A Fe1 C4 116.57(11) no
C1B Fe1 C4 122.99(10) no
C1A Fe1 C1 113.10(10) no
C1B Fe1 C1 128.55(10) no
C1A Fe1 C5 99.29(10) no
C1B Fe1 C5 93.99(9) no
C4 Fe1 C5 38.02(9) no
C1 Fe1 C5 121.01(9) no
C1A Fe1 C2 93.72(10) no
C1B Fe1 C2 101.46(9) no
C4 Fe1 C2 120.97(9) no
C1 Fe1 C2 37.95(8) no
C1B Fe1 Fe2 170.90(9) no
C4 Fe1 Fe2 49.51(6) no
C1 Fe1 Fe2 49.92(6) no
C5 Fe1 Fe2 81.38(6) no
C2 Fe1 Fe2 81.25(6) no
C1A Fe1 Fe3 153.51(8) no
C4 Fe1 Fe3 49.47(7) no
C1 Fe1 Fe3 49.17(6) no
C5 Fe1 Fe3 80.41(6) no
C2 Fe1 Fe3 80.56(6) no
C2C Fe2 C2B 95.88(12) no
C2C Fe2 C2A 94.43(12) no
C2B Fe2 C2A 97.70(12) no
C2C Fe2 C4 84.88(10) no
C2B Fe2 C4 112.77(10) no
C2A Fe2 C4 149.46(11) no
C2C Fe2 C1 154.11(11) no
C2B Fe2 C1 109.85(10) no
C2A Fe2 C1 85.22(10) no
C4 Fe2 C1 82.56(9) no
C2C Fe2 Fe1 105.86(9) no
C2B Fe2 Fe1 148.90(8) no
C2A Fe2 Fe1 102.40(8) no
C4 Fe2 Fe1 49.33(6) no
C1 Fe2 Fe1 49.50(6) no
C2C Fe2 Fe3 131.46(8) no
C2B Fe2 Fe3 88.51(8) no
C2A Fe2 Fe3 132.93(9) no
C4 Fe2 Fe3 49.77(7) no
C1 Fe2 Fe3 49.43(6) no
C3B Fe3 C3A 96.67(13) no
C3B Fe3 C3C 93.11(13) no
C3A Fe3 C3C 94.41(13) no
C3B Fe3 C1 105.50(10) no
C3A Fe3 C1 157.34(11) no
C3C Fe3 C1 89.11(11) no
C3B Fe3 C4 106.44(11) no
C3A Fe3 C4 86.67(11) no
C3C Fe3 C4 160.19(11) no
C1 Fe3 C4 82.67(9) no
C3B Fe3 Fe2 141.97(9) no
C3A Fe3 Fe2 108.61(9) no
C3C Fe3 Fe2 112.16(8) no
C1 Fe3 Fe2 49.92(6) no
C4 Fe3 Fe2 49.43(6) no
C3B Fe3 Fe1 82.20(9) no
C3A Fe3 Fe1 131.87(9) no
C3C Fe3 Fe1 133.71(9) no
C1 Fe3 Fe1 49.23(6) no
C4 Fe3 Fe1 48.95(6) no
O1A C1A Fe1 178.8(3) no
O1B C1B Fe1 177.2(2) no
O2A C2A Fe2 177.2(3) no
O2B C2B Fe2 178.9(2) no
O2C C2C Fe2 178.6(3) no
O3A C3A Fe3 178.1(3) no
O3B C3B Fe3 177.3(3) no
O3C C3C Fe3 176.2(3) no
C2 C1 Fe1 78.80(13) no
Fe3 C1 Fe1 81.60(8) no
C3 C2 Fe1 139.75(17) no
C1 C2 Fe1 63.25(12) no
C2 C3 C11 121.87(19) no
C2 C3 C21 119.26(19) no
C11 C3 C21 118.86(18) no
C16 C11 C12 117.5(2) no
C16 C11 C3 120.6(2) no
C12 C11 C3 121.9(2) no
C13 C12 C11 121.0(3) no
C13 C12 H12 119.5 no
C11 C12 H12 119.5 no
C14 C13 C12 120.2(3) no
C14 C13 H13 119.9 no
C12 C13 H13 119.9 no
C15 C14 C13 119.5(3) no
C15 C14 H14 120.3 no
C13 C14 H14 120.3 no
C14 C15 C16 120.7(3) no
C14 C15 H15 119.7 no
C16 C15 H15 119.7 no
C15 C16 C11 121.2(3) no
C15 C16 H16 119.4 no
C11 C16 H16 119.4 no
C22 C21 C26 118.3(2) no
C22 C21 C3 120.4(2) no
C26 C21 C3 121.3(2) no
C21 C22 C23 121.3(3) no
C21 C22 H22 119.3 no
C23 C22 H22 119.3 no
C24 C23 C22 119.6(3) no
C24 C23 H23 120.2 no
C22 C23 H23 120.2 no
C23 C24 C25 119.9(3) no
C23 C24 H24 120.1 no
C25 C24 H24 120.1 no
C24 C25 C26 121.0(3) no
C24 C25 H25 119.5 no
C26 C25 H25 119.5 no
C25 C26 C21 120.0(3) no
C25 C26 H26 120.0 no
C21 C26 H26 120.0 no
C5 C4 Fe1 78.61(13) no
Fe1 C4 Fe2 81.16(8) no
Fe1 C4 Fe3 81.57(8) no
Fe2 C4 Fe3 80.80(8) no
C4 C5 Fe1 63.37(12) no
C6 C5 Fe1 140.18(17) no
C5 C6 C41 120.1(2) no
C5 C6 C31 121.4(2) no
C41 C6 C31 118.42(18) no
C36 C31 C32 118.1(2) no
C36 C31 C6 120.2(2) no
C32 C31 C6 121.7(2) no
C33 C32 C31 121.0(2) no
C33 C32 H32 119.5 no
C31 C32 H32 119.5 no
C34 C33 C32 120.4(3) no
C34 C33 H33 119.8 no
C32 C33 H33 119.8 no
C33 C34 C35 119.4(2) no
C33 C34 H34 120.3 no
C35 C34 H34 120.3 no
C34 C35 C36 120.7(3) no
C34 C35 H35 119.6 no
C36 C35 H35 119.6 no
C31 C36 C35 120.4(3) no
C31 C36 H36 119.8 no
C35 C36 H36 119.8 no
C46 C41 C42 117.7(2) no
C46 C41 C6 122.6(2) no
C42 C41 C6 119.6(2) no
C43 C42 C41 121.0(3) no
C43 C42 H42 119.5 no
C41 C42 H42 119.5 no
C44 C43 C42 120.6(3) no
C44 C43 H43 119.7 no
C42 C43 H43 119.7 no
C43 C44 C45 120.0(3) no
C43 C44 H44 120.0 no
C45 C44 H44 120.0 no
C44 C45 C46 120.4(3) no
C44 C45 H45 119.8 no
C46 C45 H45 119.8 no
C41 C46 C45 120.2(3) no
C41 C46 H46 119.9 no
C45 C46 H46 119.9 no

loop_
_geom_bond_atom_site_label_1
_geom_bond_atom_site_label_2
_geom_bond_site_symmetry_2
_geom_bond_distance
_geom_bond_publ_flag
Fe1 Fe2 . 2.5266(6) yes
Fe1 Fe3 . 2.5437(5) yes
Fe2 Fe3 . 2.5271(6) yes
Fe1 C1 . 1.947(2) yes
Fe1 C4 . 1.939(2) yes
Fe1 C2 . 2.139(2) yes
Fe1 C5 . 2.127(2) yes
Fe2 C1 . 1.960(2) yes
Fe2 C4 . 1.945(2) yes
Fe3 C1 . 1.946(2) yes
Fe3 C4 . 1.954(2) yes
Fe1 C1A . 1.780(3) yes
Fe1 C1B . 1.821(3) yes
Fe2 C2A . 1.809(3) yes
Fe2 C2B . 1.807(3) yes
Fe2 C2C . 1.802(3) yes
Fe3 C3A . 1.820(3) yes
Fe3 C3B . 1.767(3) yes
Fe3 C3C . 1.821(3) yes
C1A O1A . 1.136(3) no
C1B O1B . 1.121(3) no
C2A O2A . 1.131(3) no
C2B O2B . 1.125(3) no
C2C O2C . 1.129(3) no
C3A O3A . 1.130(3) no
C3B O3B . 1.138(3) no
C3C O3C . 1.120(3) no
C1 C2 . 1.341(3) yes
C2 C3 . 1.331(3) yes
C3 C11 . 1.485(3) no
C3 C21 . 1.488(3) no
C11 C16 . 1.382(3) no
C11 C12 . 1.388(3) no
C12 C13 . 1.379(4) no
C12 H12 . 0.9300 no
C13 C14 . 1.377(4) no
C13 H13 . 0.9300 no
C14 C15 . 1.355(4) no
C14 H14 . 0.9300 no
C15 C16 . 1.379(4) no
C15 H15 . 0.9300 no
C16 H16 . 0.9300 no
C21 C22 . 1.377(3) no
C21 C26 . 1.383(3) no
C22 C23 . 1.382(3) no
C22 H22 . 0.9300 no
C23 C24 . 1.362(4) no
C23 H23 . 0.9300 no
C24 C25 . 1.362(5) no
C24 H24 . 0.9300 no
C25 C26 . 1.380(4) no
C25 H25 . 0.9300 no
C26 H26 . 0.9300 no
C4 C5 . 1.336(3) yes
C5 C6 . 1.338(3) yes
C6 C41 . 1.488(3) no
C6 C31 . 1.489(3) no
C31 C36 . 1.381(3) no
C31 C32 . 1.388(3) no
C32 C33 . 1.374(3) no
C32 H32 . 0.9300 no
C33 C34 . 1.367(4) no
C33 H33 . 0.9300 no
C34 C35 . 1.369(4) no
C34 H34 . 0.9300 no
C35 C36 . 1.383(4) no
C35 H35 . 0.9300 no
C36 H36 . 0.9300 no
C41 C46 . 1.378(3) no
C41 C42 . 1.386(3) no
C42 C43 . 1.375(4) no
C42 H42 . 0.9300 no
C43 C44 . 1.349(5) no
C43 H43 . 0.9300 no
C44 C45 . 1.354(5) no
C44 H44 . 0.9300 no
C45 C46 . 1.397(4) no
C45 H45 . 0.9300 no
C46 H46 . 0.9300 no

loop_
_geom_torsion_atom_site_label_1
_geom_torsion_atom_site_label_2
_geom_torsion_atom_site_label_3
_geom_torsion_atom_site_label_4
_geom_torsion
_geom_torsion_publ_flag
C1A Fe1 Fe2 C2A 44.69(12) yes
C1A Fe1 Fe2 C2C -53.64(12) yes
C1B Fe1 Fe3 C3B -4.44(12) yes
C2A Fe2 Fe3 C3B 78.26(19) yes
C2B Fe2 Fe3 C3C 49.39(13) yes
C2C Fe2 Fe3 C3A 42.93(16) yes
C1B Fe1 Fe2 C2C 105.1(5) no
C4 Fe1 Fe2 C2C 68.51(12) no
C1 Fe1 Fe2 C2C -170.86(12) no
C5 Fe1 Fe2 C2C 45.19(11) no
C2 Fe1 Fe2 C2C -146.82(11) no
Fe3 Fe1 Fe2 C2C 129.06(9) no
C1A Fe1 Fe2 C2B 173.74(17) no
C1B Fe1 Fe2 C2B -27.5(5) no
C4 Fe1 Fe2 C2B -64.11(18) no
C1 Fe1 Fe2 C2B 56.52(17) no
C5 Fe1 Fe2 C2B -87.43(16) no
C2 Fe1 Fe2 C2B 80.56(16) no
Fe3 Fe1 Fe2 C2B -3.56(15) no
C1B Fe1 Fe2 C2A -156.6(5) no
C4 Fe1 Fe2 C2A 166.83(13) no
C1 Fe1 Fe2 C2A -72.53(13) no
C5 Fe1 Fe2 C2A 143.52(11) no
C2 Fe1 Fe2 C2A -48.49(11) no
Fe3 Fe1 Fe2 C2A -132.61(10) no
C1A Fe1 Fe2 C4 -122.15(12) no
C1B Fe1 Fe2 C4 36.6(5) no
C1 Fe1 Fe2 C4 120.63(12) no
C5 Fe1 Fe2 C4 -23.32(11) no
C2 Fe1 Fe2 C4 144.68(11) no
Fe3 Fe1 Fe2 C4 60.55(9) no
C1A Fe1 Fe2 C1 117.22(11) no
C1B Fe1 Fe2 C1 -84.0(5) no
C4 Fe1 Fe2 C1 -120.63(12) no
C5 Fe1 Fe2 C1 -143.95(10) no
C2 Fe1 Fe2 C1 24.04(10) no
Fe3 Fe1 Fe2 C1 -60.08(8) no
C1A Fe1 Fe2 Fe3 177.30(8) no
C1B Fe1 Fe2 Fe3 -23.9(5) no
C4 Fe1 Fe2 Fe3 -60.55(9) no
C1 Fe1 Fe2 Fe3 60.08(8) no
C5 Fe1 Fe2 Fe3 -83.87(6) no
C2 Fe1 Fe2 Fe3 84.12(6) no
C2C Fe2 Fe3 C3B -86.07(19) no
C2B Fe2 Fe3 C3B 177.40(16) no
C4 Fe2 Fe3 C3B -60.66(16) no
C1 Fe2 Fe3 C3B 59.41(16) no
Fe1 Fe2 Fe3 C3B -0.76(14) no
C2B Fe2 Fe3 C3A -53.60(12) no
C2A Fe2 Fe3 C3A -152.73(16) no
C4 Fe2 Fe3 C3A 68.35(12) no
C1 Fe2 Fe3 C3A -171.59(12) no
Fe1 Fe2 Fe3 C3A 128.24(10) no
C2C Fe2 Fe3 C3C 145.92(16) no
C2A Fe2 Fe3 C3C -49.75(16) no
C4 Fe2 Fe3 C3C 171.33(13) no
C1 Fe2 Fe3 C3C -68.60(13) no
Fe1 Fe2 Fe3 C3C -128.77(10) no
C2C Fe2 Fe3 C1 -145.48(14) no
C2B Fe2 Fe3 C1 117.99(11) no
C2A Fe2 Fe3 C1 18.85(14) no
C4 Fe2 Fe3 C1 -120.07(11) no
Fe1 Fe2 Fe3 C1 -60.17(8) no
C2C Fe2 Fe3 C4 -25.42(15) no
C2B Fe2 Fe3 C4 -121.94(11) no
C2A Fe2 Fe3 C4 138.92(15) no
C1 Fe2 Fe3 C4 120.07(11) no
Fe1 Fe2 Fe3 C4 59.89(8) no
C2C Fe2 Fe3 Fe1 -85.31(12) no
C2B Fe2 Fe3 Fe1 178.16(8) no
C2A Fe2 Fe3 Fe1 79.02(12) no
C4 Fe2 Fe3 Fe1 -59.89(8) no
C1 Fe2 Fe3 Fe1 60.17(8) no
C1A Fe1 Fe3 C3B 173.48(19) no
C4 Fe1 Fe3 C3B -119.87(12) no
C1 Fe1 Fe3 C3B 118.31(12) no
C5 Fe1 Fe3 C3B -94.92(11) no
C2 Fe1 Fe3 C3B 94.21(11) no
Fe2 Fe1 Fe3 C3B 179.52(9) no
C1A Fe1 Fe3 C3A -94.5(2) no
C1B Fe1 Fe3 C3A 87.54(15) no
C4 Fe1 Fe3 C3A -27.88(15) no
C1 Fe1 Fe3 C3A -149.70(15) no
C5 Fe1 Fe3 C3A -2.93(14) no
C2 Fe1 Fe3 C3A -173.81(14) no
Fe2 Fe1 Fe3 C3A -88.49(13) no
C1A Fe1 Fe3 C3C 86.6(2) no
C1B Fe1 Fe3 C3C -91.28(15) no
C4 Fe1 Fe3 C3C 153.30(15) no
C1 Fe1 Fe3 C3C 31.48(15) no
C5 Fe1 Fe3 C3C 178.25(13) no
C2 Fe1 Fe3 C3C 7.37(14) no
Fe2 Fe1 Fe3 C3C 92.69(12) no
C1A Fe1 Fe3 C1 55.17(19) no
C1B Fe1 Fe3 C1 -122.75(12) no
C4 Fe1 Fe3 C1 121.82(11) no
C5 Fe1 Fe3 C1 146.77(10) no
C2 Fe1 Fe3 C1 -24.11(10) no
Fe2 Fe1 Fe3 C1 61.21(8) no
C1A Fe1 Fe3 C4 -66.66(19) no
C1B Fe1 Fe3 C4 115.42(11) no
C1 Fe1 Fe3 C4 -121.82(11) no
C5 Fe1 Fe3 C4 24.95(10) no
C2 Fe1 Fe3 C4 -145.93(10) no
Fe2 Fe1 Fe3 C4 -60.61(8) no
C1A Fe1 Fe3 Fe2 -6.05(17) no
C1B Fe1 Fe3 Fe2 176.03(8) no
C4 Fe1 Fe3 Fe2 60.61(8) no
C1 Fe1 Fe3 Fe2 -61.21(8) no
C5 Fe1 Fe3 Fe2 85.56(6) no
C2 Fe1 Fe3 Fe2 -85.32(6) no
C1B Fe1 C1A O1A 18E1(10) no
C4 Fe1 C1A O1A -50(12) no
C1 Fe1 C1A O1A 43(12) no
C5 Fe1 C1A O1A -86(12) no
C2 Fe1 C1A O1A 77(12) no
Fe2 Fe1 C1A O1A -4(12) no
Fe3 Fe1 C1A O1A 1(12) no
C1A Fe1 C1B O1B 81(6) no
C4 Fe1 C1B O1B -45(6) no
C1 Fe1 C1B O1B -155(6) no
C5 Fe1 C1B O1B -19(6) no
C2 Fe1 C1B O1B 176(6) no
Fe2 Fe1 C1B O1B -78(6) no
Fe3 Fe1 C1B O1B -100(6) no
C2C Fe2 C2A O2A 80(5) no
C2B Fe2 C2A O2A 18E1(10) no
C4 Fe2 C2A O2A -8(6) no
C1 Fe2 C2A O2A -74(5) no
Fe1 Fe2 C2A O2A -28(5) no
Fe3 Fe2 C2A O2A -89(5) no
C2C Fe2 C2B O2B -114(14) no
C2A Fe2 C2B O2B 151(14) no
C4 Fe2 C2B O2B -27(14) no
C1 Fe2 C2B O2B 63(14) no
Fe1 Fe2 C2B O2B 20(14) no
Fe3 Fe2 C2B O2B 17(14) no
C2B Fe2 C2C O2C 142(11) no
C2A Fe2 C2C O2C -120(11) no
C4 Fe2 C2C O2C 29(11) no
C1 Fe2 C2C O2C -32(12) no
Fe1 Fe2 C2C O2C -16(11) no
Fe3 Fe2 C2C O2C 48(11) no
C3B Fe3 C3A O3A 87(10) no
C3C Fe3 C3A O3A -18E1(10) no
C1 Fe3 C3A O3A -81(10) no
C4 Fe3 C3A O3A -19(10) no
Fe2 Fe3 C3A O3A -64(10) no
Fe1 Fe3 C3A O3A 1(10) no
C3A Fe3 C3B O3B 73(5) no
C3C Fe3 C3B O3B -21(5) no
C1 Fe3 C3B O3B -111(5) no
C4 Fe3 C3B O3B 162(5) no
Fe2 Fe3 C3B O3B -155(5) no
Fe1 Fe3 C3B O3B -155(5) no
C3B Fe3 C3C O3C 5(4) no
C3A Fe3 C3C O3C -92(4) no
C1 Fe3 C3C O3C 111(4) no
C4 Fe3 C3C O3C 18E1(10) no
Fe2 Fe3 C3C O3C 156(4) no
Fe1 Fe3 C3C O3C 88(4) no
C3B Fe3 C1 C2 0.1(3) no
C3A Fe3 C1 C2 167.8(3) no
C3C Fe3 C1 C2 -92.9(3) no
C4 Fe3 C1 C2 105.2(2) no
Fe2 Fe3 C1 C2 146.7(3) no
Fe1 Fe3 C1 C2 64.9(2) no
C3B Fe3 C1 Fe1 -64.85(12) no
C3A Fe3 C1 Fe1 102.9(3) no
C3C Fe3 C1 Fe1 -157.82(11) no
C4 Fe3 C1 Fe1 40.25(8) no
Fe2 Fe3 C1 Fe1 81.76(7) no
C3B Fe3 C1 Fe2 -146.61(10) no
C3A Fe3 C1 Fe2 21.1(3) no
C3C Fe3 C1 Fe2 120.41(11) no
C4 Fe3 C1 Fe2 -41.51(8) no
Fe1 Fe3 C1 Fe2 -81.76(7) no
C1A Fe1 C1 C2 64.38(16) no
C1B Fe1 C1 C2 -52.51(19) no
C4 Fe1 C1 C2 -179.66(15) no
C5 Fe1 C1 C2 -178.15(13) no
Fe2 Fe1 C1 C2 139.10(16) no
Fe3 Fe1 C1 C2 -139.07(16) no
C1A Fe1 C1 Fe3 -156.55(10) no
C1B Fe1 C1 Fe3 86.56(13) no
C4 Fe1 C1 Fe3 -40.59(8) no
C5 Fe1 C1 Fe3 -39.08(11) no
C2 Fe1 C1 Fe3 139.07(16) no
Fe2 Fe1 C1 Fe3 -81.83(7) no
C1A Fe1 C1 Fe2 -74.71(11) no
C1B Fe1 C1 Fe2 168.39(11) no
C4 Fe1 C1 Fe2 41.24(8) no
C5 Fe1 C1 Fe2 42.75(11) no
C2 Fe1 C1 Fe2 -139.10(16) no
Fe3 Fe1 C1 Fe2 81.83(7) no
C2C Fe2 C1 C2 -43.5(4) no
C2B Fe2 C1 C2 143.2(2) no
C2A Fe2 C1 C2 46.8(2) no
C4 Fe2 C1 C2 -105.2(2) no
Fe1 Fe2 C1 C2 -64.0(2) no
Fe3 Fe2 C1 C2 -147.0(2) no
C2C Fe2 C1 Fe3 103.4(2) no
C2B Fe2 C1 Fe3 -69.79(10) no
C2A Fe2 C1 Fe3 -166.27(11) no
C4 Fe2 C1 Fe3 41.79(8) no
Fe1 Fe2 C1 Fe3 82.94(7) no
C2C Fe2 C1 Fe1 20.5(3) no
C2B Fe2 C1 Fe1 -152.74(9) no
C2A Fe2 C1 Fe1 110.79(11) no
C4 Fe2 C1 Fe1 -41.16(8) no
Fe3 Fe2 C1 Fe1 -82.94(7) no
Fe3 C1 C2 C3 126.9(5) no
Fe1 C1 C2 C3 -167.1(6) no
Fe2 C1 C2 C3 -102.4(6) no
Fe3 C1 C2 Fe1 -66.01(19) no
Fe2 C1 C2 Fe1 64.71(18) no
C1A Fe1 C2 C3 48.2(3) no
C1B Fe1 C2 C3 -47.3(3) no
C4 Fe1 C2 C3 172.4(2) no
C1 Fe1 C2 C3 172.0(3) no
C5 Fe1 C2 C3 176.4(2) no
Fe2 Fe1 C2 C3 141.5(3) no
Fe3 Fe1 C2 C3 -157.9(3) no
C1A Fe1 C2 C1 -123.78(15) no
C1B Fe1 C2 C1 140.71(15) no
C4 Fe1 C2 C1 0.39(17) no
C5 Fe1 C2 C1 4.4(3) no
Fe2 Fe1 C2 C1 -30.46(12) no
Fe3 Fe1 C2 C1 30.17(12) no
C1 C2 C3 C11 -3.9(7) no
Fe1 C2 C3 C11 -165.92(18) no
C1 C2 C3 C21 176.9(5) no
Fe1 C2 C3 C21 14.9(4) no
C2 C3 C11 C16 -173.5(2) no
C21 C3 C11 C16 5.7(3) no
C2 C3 C11 C12 6.9(3) no
C21 C3 C11 C12 -173.9(2) no
C16 C11 C12 C13 -0.4(4) no
C3 C11 C12 C13 179.2(2) no
C11 C12 C13 C14 0.0(4) no
C12 C13 C14 C15 0.3(4) no
C13 C14 C15 C16 -0.2(5) no
C14 C15 C16 C11 -0.2(4) no
C12 C11 C16 C15 0.5(4) no
C3 C11 C16 C15 -179.1(2) no
C2 C3 C21 C22 68.2(3) no
C11 C3 C21 C22 -111.1(2) no
C2 C3 C21 C26 -111.9(3) no
C11 C3 C21 C26 68.8(3) no
C26 C21 C22 C23 0.2(4) no
C3 C21 C22 C23 -179.9(2) no
C21 C22 C23 C24 0.3(4) no
C22 C23 C24 C25 -1.0(4) no
C23 C24 C25 C26 1.2(5) no
C24 C25 C26 C21 -0.6(5) no
C22 C21 C26 C25 -0.1(4) no
C3 C21 C26 C25 -180.0(3) no
C1A Fe1 C4 C5 -69.72(16) no
C1B Fe1 C4 C5 45.91(18) no
C1 Fe1 C4 C5 177.90(14) no
C2 Fe1 C4 C5 177.65(13) no
Fe2 Fe1 C4 C5 -140.55(16) no
Fe3 Fe1 C4 C5 137.53(16) no
C1A Fe1 C4 Fe2 70.83(11) no
C1B Fe1 C4 Fe2 -173.54(10) no
C1 Fe1 C4 Fe2 -41.55(8) no
C5 Fe1 C4 Fe2 140.55(16) no
C2 Fe1 C4 Fe2 -41.79(11) no
Fe3 Fe1 C4 Fe2 -81.92(7) no
C1A Fe1 C4 Fe3 152.75(9) no
C1B Fe1 C4 Fe3 -91.62(12) no
C1 Fe1 C4 Fe3 40.37(8) no
C5 Fe1 C4 Fe3 -137.53(16) no
C2 Fe1 C4 Fe3 40.13(11) no
Fe2 Fe1 C4 Fe3 81.92(7) no
C2C Fe2 C4 C5 -52.6(2) no
C2B Fe2 C4 C5 -146.8(2) no
C2A Fe2 C4 C5 37.5(4) no
C1 Fe2 C4 C5 104.7(2) no
Fe1 Fe2 C4 C5 63.4(2) no
Fe3 Fe2 C4 C5 146.3(3) no
C2C Fe2 C4 Fe1 -116.02(11) no
C2B Fe2 C4 Fe1 149.74(10) no
C2A Fe2 C4 Fe1 -26.0(2) no
C1 Fe2 C4 Fe1 41.28(8) no
Fe3 Fe2 C4 Fe1 82.82(7) no
C2C Fe2 C4 Fe3 161.16(11) no
C2B Fe2 C4 Fe3 66.92(11) no
C2A Fe2 C4 Fe3 -108.8(2) no
C1 Fe2 C4 Fe3 -41.53(8) no
Fe1 Fe2 C4 Fe3 -82.82(7) no
C3B Fe3 C4 C5 -1.9(2) no
C3A Fe3 C4 C5 94.1(2) no
C3C Fe3 C4 C5 -172.2(3) no
C1 Fe3 C4 C5 -106.0(2) no
Fe2 Fe3 C4 C5 -147.9(2) no
Fe1 Fe3 C4 C5 -65.5(2) no
C3B Fe3 C4 Fe1 63.61(11) no
C3A Fe3 C4 Fe1 159.59(11) no
C3C Fe3 C4 Fe1 -106.7(3) no
C1 Fe3 C4 Fe1 -40.45(8) no
Fe2 Fe3 C4 Fe1 -82.34(7) no
C3B Fe3 C4 Fe2 145.95(10) no
C3A Fe3 C4 Fe2 -118.08(11) no
C3C Fe3 C4 Fe2 -24.3(3) no
C1 Fe3 C4 Fe2 41.89(8) no
Fe1 Fe3 C4 Fe2 82.34(7) no
Fe1 C4 C5 C6 -172.4(5) no
Fe2 C4 C5 C6 123.2(5) no
Fe3 C4 C5 C6 -105.7(5) no
Fe2 C4 C5 Fe1 -64.37(19) no
Fe3 C4 C5 Fe1 66.70(18) no
C1A Fe1 C5 C4 121.78(15) no
C1B Fe1 C5 C4 -142.85(15) no
C1 Fe1 C5 C4 -2.44(17) no
C2 Fe1 C5 C4 -5.6(3) no
Fe2 Fe1 C5 C4 29.26(12) no
Fe3 Fe1 C5 C4 -31.37(12) no
C1A Fe1 C5 C6 -63.0(3) no
C1B Fe1 C5 C6 32.4(3) no
C4 Fe1 C5 C6 175.2(3) no
C1 Fe1 C5 C6 172.8(2) no
C2 Fe1 C5 C6 169.6(2) no
Fe2 Fe1 C5 C6 -155.5(3) no
Fe3 Fe1 C5 C6 143.9(3) no
C4 C5 C6 C41 170.6(5) no
Fe1 C5 C6 C41 1.3(4) no
C4 C5 C6 C31 -7.0(7) no
Fe1 C5 C6 C31 -176.39(18) no
C5 C6 C31 C36 -162.4(2) no
C41 C6 C31 C36 19.9(3) no
C5 C6 C31 C32 17.3(3) no
C41 C6 C31 C32 -160.4(2) no
C36 C31 C32 C33 -1.0(4) no
C6 C31 C32 C33 179.3(2) no
C31 C32 C33 C34 0.6(4) no
C32 C33 C34 C35 0.1(4) no
C33 C34 C35 C36 -0.3(5) no
C32 C31 C36 C35 0.8(4) no
C6 C31 C36 C35 -179.5(2) no
C34 C35 C36 C31 -0.1(4) no
C5 C6 C41 C46 61.5(3) no
C31 C6 C41 C46 -120.8(2) no
C5 C6 C41 C42 -116.7(3) no
C31 C6 C41 C42 61.1(3) no
C46 C41 C42 C43 -2.4(4) no
C6 C41 C42 C43 175.9(3) no
C41 C42 C43 C44 1.6(5) no
C42 C43 C44 C45 -0.2(5) no
C43 C44 C45 C46 -0.4(5) no
C42 C41 C46 C45 1.8(4) no
C6 C41 C46 C45 -176.4(2) no
C44 C45 C46 C41 -0.5(4) no
